data_2108756
loop_
_publ_author_name
'Beske, Maurice'
'Cronje, Stephanie'
'Schmidt, Martin U.'
'Tapmeyer, Lukas'

_publ_section_title
;
 Disordered sodium alkoxides from powder data: crystal structures of
 sodium ethoxide, propoxide, butoxide and pentoxide, and some of their
 solvates
;
_journal_coeditor_code NE5003SUP1
_journal_issue 1
_journal_name_full 'Acta Crystallographica Section B'
_journal_page_first
;
;
_journal_paper_doi 10.1107/S205252062001584X
_journal_volume 77
_journal_year 2021
_chemical_formula_moiety 'C5 H11 O1 1-, Na 1+, C5 H12 O1'
_chemical_formula_sum 'C10 H23 Na O2'
_chemical_formula_weight 198.27
_chemical_name_common 'sodium tert-amyloxide tert-amylol solvate'
_chemical_name_systematic 'sodium 2-methyl-2-butoxide 2-methyl-2-butanol solvate'
_chemical_properties_physical Air-sensitive,Moisture-sensitive,Hygroscopic,Heat-sensitive
_space_group_crystal_system monoclinic
_space_group_IT_number 14
_space_group_name_Hall '-P 2ybc'
_space_group_name_H-M_alt 'P 1 21/c 1'
_atom_sites_solution_hydrogens geom
_atom_sites_solution_primary direct
_atom_sites_solution_secondary difmap
_audit_creation_method SHELXL-2018/3
_audit_update_record
;
2020-04-21 deposited with the CCDC. 2020-04-28 downloaded from the CCDC.
;
_cell_angle_alpha 90
_cell_angle_beta 104.16
_cell_angle_gamma 90
_cell_formula_units_Z 4
_cell_length_a 10.1260(8)
_cell_length_b 6.0299(5)
_cell_length_c 20.6944(18)
_cell_measurement_reflns_used 9885
_cell_measurement_temperature 296(2)
_cell_measurement_theta_max 50.66
_cell_measurement_theta_min 4.41
_cell_volume 1225.18(18)
_computing_cell_refinement 'Bruker APEX3 v2016.1-0'
_computing_data_collection 'Bruker APEX3 v2016.1-0'
_computing_data_reduction 'Bruker APEX3 v2016.1-0'
_computing_molecular_graphics shelXle
_computing_publication_material 'shelXle, Mercury, ORTEPIII'
_computing_structure_refinement 'SHELXL-2018/3 (Sheldrick, 2018)'
_computing_structure_solution 'SHELXT 2014/5 (Sheldrick, 2014)'
_diffrn_ambient_temperature 296(2)
_diffrn_measured_fraction_theta_full 0.716
_diffrn_measured_fraction_theta_max 0.881
_diffrn_measurement_device_type 'apex2 detector'
_diffrn_measurement_method 'omega and phi scans'
_diffrn_radiation_probe x-ray
_diffrn_radiation_type CuK\a
_diffrn_radiation_wavelength 1.54178
_diffrn_reflns_av_R_equivalents 0.1123
_diffrn_reflns_av_unetI/netI 0.0810
_diffrn_reflns_Laue_measured_fraction_full 0.716
_diffrn_reflns_Laue_measured_fraction_max 0.881
_diffrn_reflns_limit_h_max 10
_diffrn_reflns_limit_h_min -10
_diffrn_reflns_limit_k_max 5
_diffrn_reflns_limit_k_min -5
_diffrn_reflns_limit_l_max 20
_diffrn_reflns_limit_l_min -20
_diffrn_reflns_number 9885
_diffrn_reflns_point_group_measured_fraction_full 0.716
_diffrn_reflns_point_group_measured_fraction_max 0.881
_diffrn_reflns_theta_full 25.000
_diffrn_reflns_theta_max 50.660
_diffrn_reflns_theta_min 4.407
_diffrn_source 'microfocus X-ray tube'
_diffrn_source_type 'Incoatec microfocus tube'
_diffrn_standards_decay_% 0
_diffrn_standards_interval_time 0
_diffrn_standards_number 0
_exptl_absorpt_coefficient_mu 0.869
_exptl_absorpt_correction_T_max 0.7500
_exptl_absorpt_correction_T_min 0.1772
_exptl_absorpt_correction_type multi-scan
_exptl_absorpt_process_details
;
SADABS-2014/5 - Bruker AXS area detector scaling and absorption correction
;
_exptl_crystal_colour colourless
_exptl_crystal_density_diffrn 1.075
_exptl_crystal_description 'flat needle'
_exptl_crystal_F_000 440
_exptl_crystal_size_max 1.000
_exptl_crystal_size_mid 0.020
_exptl_crystal_size_min 0.010
_refine_diff_density_max 0.295
_refine_diff_density_min -0.261
_refine_diff_density_rms 0.069
_refine_ls_extinction_method none
_refine_ls_goodness_of_fit_ref 1.008
_refine_ls_hydrogen_treatment constr
_refine_ls_matrix_type full
_refine_ls_number_parameters 118
_refine_ls_number_reflns 1136
_refine_ls_number_restraints 15
_refine_ls_restrained_S_all 1.002
_refine_ls_R_factor_all 0.0911
_refine_ls_R_factor_gt 0.0574
_refine_ls_shift/su_max 0.000
_refine_ls_shift/su_mean 0.000
_refine_ls_structure_factor_coef Fsqd
_refine_ls_weighting_details 'w=1/[\s^2^(Fo^2^)+(0.0918P)^2^] where P=(Fo^2^+2Fc^2^)/3'
_refine_ls_weighting_scheme calc
_refine_ls_wR_factor_gt 0.1470
_refine_ls_wR_factor_ref 0.1613
_reflns_number_gt 752
_reflns_number_total 1136
_reflns_threshold_expression 'I > 2\s(I)'
_cod_data_source_file ne5003sup1.cif
_cod_data_source_block NaOtAm_HOtAm
_cod_original_sg_symbol_H-M 'P 21/c'
_cod_original_formula_sum 'C10 H23 Na1 O2'
_cod_database_code 2108756
_publcif_datablock.id {b64fd7f1-01ac-4819-98cb-0991159cf288}

_shelx_shelxl_version_number 2018/3
_shelx_space_group_comment
;
The symmetry employed for this shelxl refinement is uniquely defined
by the following loop, which should always be used as a source of
symmetry information in preference to the above space-group names.
They are only intended as comments.
;
_shelx_estimated_absorpt_t_min 0.477
_shelx_estimated_absorpt_t_max 0.991
_publcif_info_exptl_table_max_cols 5
_publcif_info_exptl_table_use_headnotes n
_publcif_funding_html
;
;

loop_
_space_group_symop_operation_xyz
'x, y, z'
'-x, y+1/2, -z+1/2'
'-x, -y, -z'
'x, -y-1/2, z-1/2'

loop_
_atom_site_label
_atom_site_type_symbol
_atom_site_fract_x
_atom_site_fract_y
_atom_site_fract_z
_atom_site_U_iso_or_equiv
_atom_site_adp_type
_atom_site_occupancy
_atom_site_site_symmetry_order
_atom_site_calc_flag
_atom_site_refinement_flags_posn
_atom_site_refinement_flags_adp
_atom_site_refinement_flags_occupancy
_atom_site_disorder_assembly
_atom_site_disorder_group
Na1 Na 0.43468(17) 0.7495(3) 0.50154(9) 0.0457(6) Uani 1 1 d . . . . .
O2 O 0.3407(3) 1.0898(5) 0.46131(14) 0.0384(8) Uani 1 1 d . . . . .
C3 C 0.2237(4) 1.0877(7) 0.4074(2) 0.0348(11) Uani 1 1 d D . . . .
C31 C 0.1047(5) 0.9908(10) 0.4317(3) 0.0631(16) Uani 1 1 d D . . . .
H31A H 0.024511 0.988424 0.395550 0.095 Uiso 1 1 calc R U . . .
H31B H 0.126608 0.842514 0.447581 0.095 Uiso 1 1 calc R U . . .
H31C H 0.088280 1.080827 0.467202 0.095 Uiso 1 1 calc R U . . .
C32 C 0.1912(6) 1.3232(8) 0.3819(3) 0.0597(15) Uani 1 1 d D . . . .
H32A H 0.111824 1.321792 0.345326 0.090 Uiso 1 1 calc R U . . .
H32B H 0.174295 1.414083 0.417124 0.090 Uiso 1 1 calc R U . . .
H32C H 0.266970 1.382153 0.367236 0.090 Uiso 1 1 calc R U . . .
C4 C 0.2572(5) 0.9448(8) 0.3529(2) 0.0510(14) Uani 1 1 d D . . . .
H4A H 0.292076 0.804037 0.372509 0.061 Uiso 1 1 calc R U . . .
H4B H 0.330115 1.016642 0.337902 0.061 Uiso 1 1 calc R U . . .
C5 C 0.1410(6) 0.8968(11) 0.2914(3) 0.0710(18) Uani 1 1 d D . . . .
H5A H 0.174349 0.805823 0.260760 0.107 Uiso 1 1 calc R U . . .
H5B H 0.068894 0.820518 0.304855 0.107 Uiso 1 1 calc R U . . .
H5C H 0.107073 1.033900 0.270122 0.107 Uiso 1 1 calc R U . . .
O6 O 0.3809(3) 0.4094(5) 0.53985(14) 0.0402(9) Uani 1 1 d . . . . .
H6 H 0.345029 0.310143 0.514476 0.060 Uiso 1 1 calc R U . . .
C7 C 0.3314(4) 0.4031(7) 0.5984(2) 0.0364(12) Uani 1 1 d D . . . .
C71 C 0.1907(5) 0.5101(9) 0.5842(3) 0.0569(15) Uani 1 1 d D . . . .
H71A H 0.157101 0.505998 0.623763 0.085 Uiso 1 1 calc R U . . .
H71B H 0.196878 0.661385 0.570798 0.085 Uiso 1 1 calc R U . . .
H71C H 0.129477 0.430336 0.549177 0.085 Uiso 1 1 calc R U . . .
C72 C 0.4298(5) 0.5335(9) 0.6523(2) 0.0565(15) Uani 1 1 d D . . . .
H72A H 0.398506 0.531695 0.692505 0.085 Uiso 1 1 calc R U . . .
H72B H 0.518576 0.467180 0.660618 0.085 Uiso 1 1 calc R U . . .
H72C H 0.434538 0.683877 0.637826 0.085 Uiso 1 1 calc R U . . .
C8 C 0.3232(6) 0.1641(8) 0.6207(2) 0.0464(13) Uani 1 1 d D . . . .
H8A H 0.259297 0.086089 0.585472 0.056 Uiso 1 1 calc R U . . .
H8B H 0.411820 0.096502 0.624868 0.056 Uiso 1 1 calc R U . . .
C9 C 0.2814(6) 0.1242(10) 0.6853(3) 0.0656(17) Uani 1 1 d D . . . .
H9A H 0.280159 -0.032249 0.693687 0.098 Uiso 1 1 calc R U . . .
H9B H 0.345315 0.195105 0.721348 0.098 Uiso 1 1 calc R U . . .
H9C H 0.192175 0.184651 0.681793 0.098 Uiso 1 1 calc R U . . .

loop_
_atom_site_aniso_label
_atom_site_aniso_U_11
_atom_site_aniso_U_22
_atom_site_aniso_U_33
_atom_site_aniso_U_23
_atom_site_aniso_U_13
_atom_site_aniso_U_12
Na1 0.0356(11) 0.0311(10) 0.0658(13) 0.0125(9) 0.0036(9) 0.0028(8)
O2 0.0298(19) 0.0324(18) 0.0451(19) 0.0008(15) -0.0062(16) 0.0019(13)
C3 0.025(3) 0.033(3) 0.040(3) 0.002(2) -0.006(2) -0.001(2)
C31 0.043(3) 0.082(4) 0.060(4) -0.003(3) 0.004(3) -0.013(3)
C32 0.064(4) 0.036(3) 0.066(4) 0.005(3) -0.009(3) 0.006(3)
C4 0.051(4) 0.043(3) 0.052(3) -0.001(3) -0.001(3) 0.008(2)
C5 0.069(4) 0.077(5) 0.054(4) -0.018(3) -0.008(3) -0.003(3)
O6 0.041(2) 0.0327(19) 0.0441(19) -0.0044(14) 0.0058(17) -0.0092(14)
C7 0.034(3) 0.033(3) 0.040(3) -0.001(2) 0.005(2) 0.001(2)
C71 0.051(4) 0.053(4) 0.066(4) 0.004(3) 0.012(3) 0.008(3)
C72 0.061(4) 0.050(4) 0.052(3) -0.009(3) 0.002(3) -0.012(3)
C8 0.052(3) 0.034(3) 0.050(3) 0.001(2) 0.007(3) 0.001(2)
C9 0.078(4) 0.062(4) 0.054(3) 0.012(3) 0.011(3) -0.007(3)

loop_
_atom_type_symbol
_atom_type_description
_atom_type_scat_dispersion_real
_atom_type_scat_dispersion_imag
_atom_type_scat_source
C C 0.0181 0.0091 'International Tables Vol C Tables 4.2.6.8 and 6.1.1.4'
H H 0.0000 0.0000 'International Tables Vol C Tables 4.2.6.8 and 6.1.1.4'
O O 0.0492 0.0322 'International Tables Vol C Tables 4.2.6.8 and 6.1.1.4'
Na Na 0.1353 0.1239 'International Tables Vol C Tables 4.2.6.8 and 6.1.1.4'

loop_
_geom_angle_atom_site_label_1
_geom_angle_atom_site_label_2
_geom_angle_atom_site_label_3
_geom_angle
_geom_angle_site_symmetry_1
_geom_angle_site_symmetry_3
_geom_angle_publ_flag
O6 Na1 O2 142.60(13) . . ?
O6 Na1 O2 121.91(12) . 3_676 ?
O2 Na1 O2 91.79(11) . 3_676 ?
O6 Na1 O6 92.11(11) . 3_666 ?
O2 Na1 O6 120.20(12) . 3_666 ?
O2 Na1 O6 61.73(10) 3_676 3_666 ?
O6 Na1 Na1 47.58(8) . 3_666 ?
O2 Na1 Na1 158.30(13) . 3_666 ?
O2 Na1 Na1 91.21(10) 3_676 3_666 ?
O6 Na1 Na1 44.53(8) 3_666 3_666 ?
O6 Na1 Na1 161.22(13) . 3_676 ?
O2 Na1 Na1 47.02(8) . 3_676 ?
O2 Na1 Na1 44.78(8) 3_676 3_676 ?
O6 Na1 Na1 90.45(9) 3_666 3_676 ?
Na1 Na1 Na1 132.08(10) 3_666 3_676 ?
C3 O2 Na1 117.7(2) . . ?
C3 O2 Na1 142.7(2) . 3_676 ?
Na1 O2 Na1 88.21(11) . 3_676 ?
O2 C3 C32 109.5(4) . . ?
O2 C3 C4 107.1(3) . . ?
C32 C3 C4 109.9(4) . . ?
O2 C3 C31 108.6(4) . . ?
C32 C3 C31 110.4(4) . . ?
C4 C3 C31 111.3(4) . . ?
C3 C31 H31A 109.5 . . ?
C3 C31 H31B 109.5 . . ?
H31A C31 H31B 109.5 . . ?
C3 C31 H31C 109.5 . . ?
H31A C31 H31C 109.5 . . ?
H31B C31 H31C 109.5 . . ?
C3 C32 H32A 109.5 . . ?
C3 C32 H32B 109.5 . . ?
H32A C32 H32B 109.5 . . ?
C3 C32 H32C 109.5 . . ?
H32A C32 H32C 109.5 . . ?
H32B C32 H32C 109.5 . . ?
C3 C4 C5 117.2(4) . . ?
C3 C4 H4A 108.0 . . ?
C5 C4 H4A 108.0 . . ?
C3 C4 H4B 108.0 . . ?
C5 C4 H4B 108.0 . . ?
H4A C4 H4B 107.2 . . ?
C4 C5 H5A 109.5 . . ?
C4 C5 H5B 109.5 . . ?
H5A C5 H5B 109.5 . . ?
C4 C5 H5C 109.5 . . ?
H5A C5 H5C 109.5 . . ?
H5B C5 H5C 109.5 . . ?
C7 O6 Na1 118.6(2) . . ?
C7 O6 Na1 138.7(2) . 3_666 ?
Na1 O6 Na1 87.89(11) . 3_666 ?
C7 O6 H6 109.5 . . ?
Na1 O6 H6 122.2 . . ?
Na1 O6 H6 75.2 3_666 . ?
O6 C7 C72 107.9(3) . . ?
O6 C7 C8 109.9(3) . . ?
C72 C7 C8 110.0(4) . . ?
O6 C7 C71 109.4(4) . . ?
C72 C7 C71 109.7(4) . . ?
C8 C7 C71 110.0(4) . . ?
C7 C71 H71A 109.5 . . ?
C7 C71 H71B 109.5 . . ?
H71A C71 H71B 109.5 . . ?
C7 C71 H71C 109.5 . . ?
H71A C71 H71C 109.5 . . ?
H71B C71 H71C 109.5 . . ?
C7 C72 H72A 109.5 . . ?
C7 C72 H72B 109.5 . . ?
H72A C72 H72B 109.5 . . ?
C7 C72 H72C 109.5 . . ?
H72A C72 H72C 109.5 . . ?
H72B C72 H72C 109.5 . . ?
C9 C8 C7 117.7(4) . . ?
C9 C8 H8A 107.9 . . ?
C7 C8 H8A 107.9 . . ?
C9 C8 H8B 107.9 . . ?
C7 C8 H8B 107.9 . . ?
H8A C8 H8B 107.2 . . ?
C8 C9 H9A 109.5 . . ?
C8 C9 H9B 109.5 . . ?
H9A C9 H9B 109.5 . . ?
C8 C9 H9C 109.5 . . ?
H9A C9 H9C 109.5 . . ?
H9B C9 H9C 109.5 . . ?

loop_
_geom_bond_atom_site_label_1
_geom_bond_atom_site_label_2
_geom_bond_distance
_geom_bond_site_symmetry_2
_geom_bond_publ_flag
Na1 O6 2.312(3) . ?
Na1 O2 2.329(3) . ?
Na1 O2 2.418(3) 3_676 ?
Na1 O6 2.434(3) 3_666 ?
Na1 Na1 3.294(3) 3_666 ?
Na1 Na1 3.304(3) 3_676 ?
O2 C3 1.415(5) . ?
C3 C32 1.522(6) . ?
C3 C4 1.522(7) . ?
C3 C31 1.531(6) . ?
C31 H31A 0.9600 . ?
C31 H31B 0.9600 . ?
C31 H31C 0.9600 . ?
C32 H32A 0.9600 . ?
C32 H32B 0.9600 . ?
C32 H32C 0.9600 . ?
C4 C5 1.534(7) . ?
C4 H4A 0.9700 . ?
C4 H4B 0.9700 . ?
C5 H5A 0.9600 . ?
C5 H5B 0.9600 . ?
C5 H5C 0.9600 . ?
O6 C7 1.422(5) . ?
O6 H6 0.8200 . ?
C7 C72 1.520(6) . ?
C7 C8 1.522(7) . ?
C7 C71 1.526(6) . ?
C71 H71A 0.9600 . ?
C71 H71B 0.9600 . ?
C71 H71C 0.9600 . ?
C72 H72A 0.9600 . ?
C72 H72B 0.9600 . ?
C72 H72C 0.9600 . ?
C8 C9 1.517(6) . ?
C8 H8A 0.9700 . ?
C8 H8B 0.9700 . ?
C9 H9A 0.9600 . ?
C9 H9B 0.9600 . ?
C9 H9C 0.9600 . ?

loop_
_publcif_info_datablock.id
_publcif_info_datablock.publ_exptl
_publcif_info_datablock.publ_geom
_publcif_info_datablock.structure
{8c9b185e-1d75-4754-a649-9fcadd5d30d9} ? ? ?
{5ae36a3e-29c3-44eb-950e-f6ab9a0b1589} y y y
{65c314dd-bb9c-486a-8bcd-3c65ed9bd08e} y y y
{9176d84f-6f2d-45ac-a782-11ece4fa20f6} y y y
{9cf9a03e-9e0f-43cf-837c-744d608298a4} y y y
{7683fdef-1a29-47ea-9b79-e049f1eba4fd} y y y
{143609b1-2858-49fb-9c11-3c7ef0bdeaa6} y y y
{edbde792-43b7-4022-b658-0c0d0a4d0744} y y y
{b64fd7f1-01ac-4819-98cb-0991159cf288} y y y

loop_
_publcif_info_exptl_table_extra_item
?

loop_
_publcif_info_exptl_table_header_item
?

loop_
_publcif_info_tables.block_id
_publcif_info_tables.reference_item
{8c9b185e-1d75-4754-a649-9fcadd5d30d9} '_publcif_info_datablock.publ_exptl'

loop_
_publcif_info_cif.paper_type
CB
